data_4344971
loop_
_publ_author_name
'Baddour, Frederick G.'
'Hyre, Ariel S.'
'Guillet, Jesse L.'
'Pascual, David'
'Lopez-de-Luzuriaga, Jos\'e Maria'
'Alam, Todd M.'
'Bacon, Jeffrey W.'
'Doerrer, Linda H.'

_publ_section_title
;
 Pt-Mg, Pt-Ca, and Pt-Zn Lantern Complexes and Metal-Only Donor-Acceptor
 Interactions.
;
_journal_issue 1
_journal_name_full 'Inorganic chemistry'
_journal_page_first 452
_journal_page_last 469
_journal_paper_doi 10.1021/acs.inorgchem.6b02372
_journal_volume 56
_journal_year 2017
_chemical_formula_moiety '0.5(C56 H44 O10 Pt2 S8 Zn2), 2(C4 H8 O)'
_chemical_formula_sum 'C36 H38 O7 Pt S4 Zn'
_chemical_formula_weight 971.36
_space_group_crystal_system tetragonal
_space_group_IT_number 120
_space_group_name_Hall 'I -4 -2c'
_space_group_name_H-M_alt 'I -4 c 2'
_symmetry_space_group_name_Hall 'I -4 -2c'
_symmetry_space_group_name_H-M 'I -4 c 2'
_atom_sites_solution_hydrogens geom
_atom_sites_solution_primary direct
_atom_sites_solution_secondary difmap
_audit_creation_date 2016-11-23
_audit_creation_method
;
Olex2 1.2
(compiled 2016.11.07 svn.r3352 for OlexSys, GUI svn.r5261)
;
_cell_angle_alpha 90
_cell_angle_beta 90
_cell_angle_gamma 90
_cell_formula_units_Z 8
_cell_length_a 19.0932(18)
_cell_length_b 19.0932(18)
_cell_length_c 22.727(2)
_cell_measurement_reflns_used 9920
_cell_measurement_temperature 300(2)
_cell_measurement_theta_max 66.826
_cell_measurement_theta_min 4.632
_cell_volume 8285.1(13)
_computing_cell_refinement 'SAINT (Bruker, 2006)'
_computing_data_collection 'APEX2 (Bruker, 2006)'
_computing_data_reduction 'SAINT (Bruker, 2006)'
_computing_molecular_graphics 'OLEX2 (Dolmanov, et al. 2009)'
_computing_publication_material 'PublCIF v.1.9.5_c (IUCr)'
_computing_structure_refinement 'ShelXL (Sheldrick, 2015)'
_computing_structure_solution 'SHELXS-97 (Sheldrick, 1990)'
_diffrn_ambient_temperature 299.68
_diffrn_measured_fraction_theta_full 0.989
_diffrn_measured_fraction_theta_max 0.989
_diffrn_measurement_device_type 'Bruker Proteum-R'
_diffrn_measurement_method '\w & \f scans'
_diffrn_radiation_type CuK\a
_diffrn_radiation_wavelength 1.54178
_diffrn_reflns_av_R_equivalents 0.0909
_diffrn_reflns_av_unetI/netI 0.0277
_diffrn_reflns_Laue_measured_fraction_full 0.989
_diffrn_reflns_Laue_measured_fraction_max 0.989
_diffrn_reflns_limit_h_max 21
_diffrn_reflns_limit_h_min -22
_diffrn_reflns_limit_k_max 22
_diffrn_reflns_limit_k_min -22
_diffrn_reflns_limit_l_max 25
_diffrn_reflns_limit_l_min -26
_diffrn_reflns_number 43972
_diffrn_reflns_point_group_measured_fraction_full 0.988
_diffrn_reflns_point_group_measured_fraction_max 0.988
_diffrn_reflns_theta_full 66.820
_diffrn_reflns_theta_max 66.820
_diffrn_reflns_theta_min 4.632
_diffrn_source 'rotating anode'
_exptl_absorpt_coefficient_mu 9.169
_exptl_absorpt_correction_T_max 0.7528
_exptl_absorpt_correction_T_min 0.5983
_exptl_absorpt_correction_type multi-scan
_exptl_absorpt_process_details
;
SADABS-2012/1 (Bruker,2012) was used for absorption correction.
wR2(int) was 0.0984 before and 0.0770 after correction.
The Ratio of minimum to maximum transmission is 0.7948.
The \l/2 correction factor is 0.0015.
;
_exptl_crystal_colour yellow
_exptl_crystal_density_diffrn 1.557
_exptl_crystal_description block
_exptl_crystal_F_000 3856
_exptl_crystal_size_max 0.25
_exptl_crystal_size_mid 0.24
_exptl_crystal_size_min 0.24
_refine_diff_density_max 1.069
_refine_diff_density_min -0.895
_refine_diff_density_rms 0.146
_refine_ls_abs_structure_details
;
 Flack x determined using 1594 quotients [(I+)-(I-)]/[(I+)+(I-)]
 (Parsons, Flack and Wagner, Acta Cryst. B69 (2013) 249-259).
;
_refine_ls_abs_structure_Flack -0.003(8)
_refine_ls_extinction_method none
_refine_ls_goodness_of_fit_ref 1.079
_refine_ls_hydrogen_treatment constr
_refine_ls_matrix_type full
_refine_ls_number_parameters 211
_refine_ls_number_reflns 3642
_refine_ls_number_restraints 156
_refine_ls_restrained_S_all 1.071
_refine_ls_R_factor_all 0.0422
_refine_ls_R_factor_gt 0.0416
_refine_ls_shift/su_max 0.001
_refine_ls_shift/su_mean 0.000
_refine_ls_structure_factor_coef Fsqd
_refine_ls_weighting_details 'w=1/[\s^2^(Fo^2^)+(0.0776P)^2^+41.4299P] where P=(Fo^2^+2Fc^2^)/3'
_refine_ls_weighting_scheme calc
_refine_ls_wR_factor_gt 0.1223
_refine_ls_wR_factor_ref 0.1231
_reflns_Friedel_coverage 0.854
_reflns_Friedel_fraction_full 0.986
_reflns_Friedel_fraction_max 0.986
_reflns_number_gt 3568
_reflns_number_total 3642
_reflns_threshold_expression 'I > 2\s(I)'
_cod_data_source_file ic6b02372_si_002.cif
_cod_data_source_block baddour18a_1m-last_Compound_4
_cod_depositor_comments 'Adding full bibliography for 4344969--4344972.cif.'
_cod_original_cell_volume 8285.2(18)
_cod_database_code 4344971
_shelx_space_group_comment
;
The symmetry employed for this shelxl refinement is uniquely defined
by the following loop, which should always be used as a source of
symmetry information in preference to the above space-group names.
They are only intended as comments.
;
_olex2_refinement_description
;
1. Fixed Uiso
 At 1.2 times of:
  All C(H) groups, All C(H,H) groups
 At 1.5 times of:
  All O(H) groups
2. Restrained distances
 C1S-C2S
 1.51 with sigma of 0.02
 C4S-C3S
 1.51 with sigma of 0.02
 C2S-C3S
 1.51 with sigma of 0.02
 O1S-C4S
 1.43 with sigma of 0.02
 O1S-C1S
 1.43 with sigma of 0.02
 C10A-C2
 2.47 with sigma of 0.04
 C14A-C2
 2.47 with sigma of 0.04
 C10B-C2
 2.47 with sigma of 0.04
 C14B-C2
 2.47 with sigma of 0.04
 C4A-C1
 2.47 with sigma of 0.04
 C8A-C1
 2.47 with sigma of 0.04
 C8B-C1
 2.47 with sigma of 0.04
 C4B-C1
 2.47 with sigma of 0.04
 C4S-C1S
 2.33 with sigma of 0.04
 C2S-C4S
 2.33 with sigma of 0.04
 C1S-C3S
 2.33 with sigma of 0.04
 O1S-C2S
 2.37 with sigma of 0.04
 O1S-C3S
 2.37 with sigma of 0.04
 C1-C3A \\sim C3B-C1
 with sigma of 0.02
 S3A-C2 \\sim S3B-C2
 with sigma of 0.02
 Pt1-S3A \\sim Pt1-S3B
 with sigma of 0.02
 Pt1-S2A \\sim Pt1-S2B
 with sigma of 0.02
 S2A-C1 \\sim S2B-C1
 with sigma of 0.02
 O3B-C2 \\sim O3A-C2
 with sigma of 0.02
 Zn1-O3B \\sim Zn1-O3A
 with sigma of 0.02
3. Restrained planarity
 O1SB, C1SB, C3SB, C2SB, C4SB
 with sigma of 0.1
 O1S, C4S, C3S, C2S, C1S
 with sigma of 0.1
4. Rigid bond restraints
 All non-hydrogen atoms
 with sigma for 1-2 distances of 0.01 and sigma for 1-3 distances of 0.01
5. Uiso/Uaniso restraints and constraints
Uanis(O2B) \\sim Ueq: with sigma of 0.1 and sigma for terminal atoms of 0.2
Uanis(C9A) = Uanis(C9B)
Uanis(C3B) = Uanis(C3A)
Uanis(C4B) = Uanis(C4A)
Uanis(C5B) = Uanis(C5A)
Uanis(C6B) = Uanis(C6A)
Uanis(C7A) = Uanis(C7B)
Uanis(C8A) = Uanis(C8B)
Uanis(S2A) = Uanis(S2B)
Uanis(S3A) = Uanis(S3B)
Uanis(C14A) = Uanis(C14B)
Uanis(C13A) = Uanis(C13B)
Uanis(C12B) = Uanis(C12A)
Uanis(C11B) = Uanis(C11A)
Uanis(C10B) = Uanis(C10A)
Uanis(O3A) = Uanis(O3B)
Uanis(O2A) = Uanis(O2B)
6. Same fragment restrains
{O1S, C4S, C3S, C2S, C1S} sigma for 1-2: 0.02, 1-3: 0.04
as
{O1SB, C1SB, C3SB, C4SB, C2SB}
7. Others
 Sof(O2B)=Sof(O3B)=Sof(S2B)=Sof(S3B)=1-FVAR(1)
 Sof(S3A)=Sof(O3A)=Sof(S2A)=Sof(O2A)=FVAR(1)
 Sof(O1SB)=Sof(C1SB)=Sof(H1SC)=Sof(H1SD)=Sof(C3SB)=Sof(H3SC)=Sof(H3SD)=
 Sof(C4SB)=Sof(H4SC)=Sof(H4SD)=Sof(C2SB)=Sof(H2SC)=Sof(H2SD)=1-FVAR(2)
 Sof(O1S)=Sof(C4S)=Sof(H4SA)=Sof(H4SB)=Sof(C3S)=Sof(H3SA)=Sof(H3SB)=Sof(C2S)=
 Sof(H2SA)=Sof(H2SB)=Sof(C1S)=Sof(H1SA)=Sof(H1SB)=FVAR(2)
 Fixed Sof: C9A(0.5) C10A(0.5) H10A(0.5) C11A(0.5) H11A(0.5) C12A(0.5)
 H12A(0.5) C13A(0.5) H13A(0.5) C14A(0.5) H14A(0.5) C4A(0.5) H4A(0.5) C3A(0.5)
 C8A(0.5) H8A(0.5) C7A(0.5) H7A(0.5) C6A(0.5) H6A(0.5) C5A(0.5) H5A(0.5)
 C9B(0.5) C14B(0.5) H14B(0.5) C13B(0.5) H13B(0.5) C12B(0.5) H12B(0.5) C11B(0.5)
 H11B(0.5) C10B(0.5) H10B(0.5) C3B(0.5) C4B(0.5) H4B(0.5) C5B(0.5) H5B(0.5)
 C6B(0.5) H6B(0.5) C7B(0.5) H7B(0.5) C8B(0.5) H8B(0.5)
 Fixed Uiso: O1S(0.05) C4S(0.05) C3S(0.05) C2S(0.05) C1S(0.05) O1SB(0.05)
 C1SB(0.05) C3SB(0.05) C4SB(0.05) C2SB(0.05)
8.a Secondary CH2 refined with riding coordinates:
 C4S(H4SA,H4SB), C3S(H3SA,H3SB), C2S(H2SA,H2SB), C1S(H1SA,H1SB), C1SB(H1SC,
 H1SD), C3SB(H3SC,H3SD), C4SB(H4SC,H4SD), C2SB(H2SC,H2SD)
8.b Aromatic/amide H refined with riding coordinates:
 C10A(H10A), C11A(H11A), C12A(H12A), C13A(H13A), C14A(H14A), C4A(H4A),
 C8A(H8A), C7A(H7A), C6A(H6A), C5A(H5A), C14B(H14B), C13B(H13B), C12B(H12B),
 C11B(H11B), C10B(H10B), C4B(H4B), C5B(H5B), C6B(H6B), C7B(H7B), C8B(H8B)
8.c Fitted hexagon refined as free rotating group:
 C9A(C10A,C11A,C12A,C13A,C14A), C4A(C3A,C8A,C7A,C6A,C5A), C9B(C14B,C13B,C12B,
 C11B,C10B), C3B(C4B,C5B,C6B,C7B,C8B)
8.d Idealised tetrahedral OH refined as rotating group:
 O1W(H1W)
;
_shelx_shelxl_version_number 2014/7
_olex2_submission_special_instructions 'No special instructions were received'

loop_
_space_group_symop_operation_xyz
'x, y, z'
'y, -x, -z'
'-y, x, -z'
'-x, -y, z'
'y, x, -z+1/2'
'-y, -x, -z+1/2'
'-x, y, z+1/2'
'x, -y, z+1/2'
'x+1/2, y+1/2, z+1/2'
'y+1/2, -x+1/2, -z+1/2'
'-y+1/2, x+1/2, -z+1/2'
'-x+1/2, -y+1/2, z+1/2'
'y+1/2, x+1/2, -z+1'
'-y+1/2, -x+1/2, -z+1'
'-x+1/2, y+1/2, z+1'
'x+1/2, -y+1/2, z+1'

loop_
_atom_site_label
_atom_site_type_symbol
_atom_site_fract_x
_atom_site_fract_y
_atom_site_fract_z
_atom_site_U_iso_or_equiv
_atom_site_adp_type
_atom_site_occupancy
_atom_site_site_symmetry_order
_atom_site_calc_flag
_atom_site_refinement_flags_posn
_atom_site_refinement_flags_adp
_atom_site_refinement_flags_occupancy
_atom_site_disorder_assembly
_atom_site_disorder_group
Pt1 Pt 0.55778(2) 0.44222(2) 0.7500 0.0370(2) Uani 1 2 d DS TU P . .
S3A S 0.5937(3) 0.4794(3) 0.65722(19) 0.0482(13) Uani 0.762(14) 1 d D U . A 1
Zn1 Zn 0.65534(5) 0.34466(5) 0.7500 0.0399(4) Uani 1 2 d DS TU P A .
O3A O 0.6637(7) 0.3600(5) 0.6579(4) 0.051(4) Uani 0.762(14) 1 d D U . A 1
C2 C 0.6457(5) 0.4143(6) 0.6297(4) 0.045(2) Uani 1 1 d D U . . .
O2B O 0.583(3) 0.282(3) 0.716(2) 0.056(4) Uani 0.238(14) 1 d . U . A 2
O1W O 0.7300(3) 0.2700(3) 0.7500 0.053(2) Uani 1 2 d S TU P . .
H1W H 0.7196 0.2393 0.7263 0.080 Uiso 1 1 calc GR . . A .
S2A S 0.4803(2) 0.3629(2) 0.7062(3) 0.0471(12) Uani 0.762(14) 1 d D U . A 1
C1 C 0.5174(5) 0.2834(5) 0.7177(5) 0.045(2) Uani 1 1 d D U . . .
C9A C 0.6689(19) 0.419(2) 0.5673(13) 0.056(4) Uani 0.5 1 d . U . A 1
C10A C 0.7368(19) 0.399(3) 0.5525(17) 0.085(13) Uani 0.5 1 d DG U . A 1
H10A H 0.7642 0.3747 0.5796 0.102 Uiso 0.5 1 calc R . . A 1
C11A C 0.764(2) 0.415(3) 0.4974(19) 0.12(2) Uani 0.5 1 d G U . A 1
H11A H 0.8090 0.4018 0.4875 0.139 Uiso 0.5 1 calc R . . A 1
C12A C 0.723(3) 0.451(3) 0.4569(16) 0.132(14) Uani 0.5 1 d G U . A 1
H12A H 0.7406 0.4621 0.4200 0.159 Uiso 0.5 1 calc R . . A 1
C13A C 0.655(2) 0.471(3) 0.4716(14) 0.115(10) Uani 0.5 1 d G U . A 1
H13A H 0.6274 0.4951 0.4445 0.139 Uiso 0.5 1 calc R . . A 1
C14A C 0.6280(16) 0.4547(14) 0.5268(13) 0.062(8) Uani 0.5 1 d DG U . A 1
H14A H 0.5826 0.4680 0.5366 0.075 Uiso 0.5 1 calc R . . A 1
C4A C 0.5182(13) 0.1610(15) 0.680(2) 0.090(14) Uani 0.5 1 d D U . A 1
H4A H 0.5669 0.1631 0.6806 0.108 Uiso 0.5 1 calc R . . A 1
C3A C 0.4791(14) 0.2168(12) 0.7017(19) 0.052(3) Uani 0.5 1 d DG U . A 1
C8A C 0.4064(14) 0.2136(12) 0.7012(15) 0.049(7) Uani 0.5 1 d DG U . A 1
H8A H 0.3802 0.2510 0.7156 0.059 Uiso 0.5 1 calc R . . A 1
C7A C 0.3727(13) 0.1546(18) 0.6792(16) 0.085(5) Uani 0.5 1 d G U . A 1
H7A H 0.3241 0.1525 0.6789 0.101 Uiso 0.5 1 calc R . . A 1
C6A C 0.4118(19) 0.0988(16) 0.6578(17) 0.090(10) Uani 0.5 1 d G U . A 1
H6A H 0.3893 0.0593 0.6431 0.108 Uiso 0.5 1 calc R . . A 1
C5A C 0.4846(18) 0.1020(13) 0.6583(18) 0.118(18) Uani 0.5 1 d G U . A 1
H5A H 0.5107 0.0646 0.6439 0.142 Uiso 0.5 1 calc R . . A 1
O3B O 0.6849(17) 0.383(2) 0.6660(11) 0.051(4) Uani 0.238(14) 1 d D U . A 2
O2A O 0.5774(8) 0.2713(7) 0.7397(7) 0.056(4) Uani 0.762(14) 1 d . U . A 1
S2B S 0.4738(8) 0.3571(7) 0.7319(8) 0.0471(12) Uani 0.238(14) 1 d D U . A 2
S3B S 0.5719(9) 0.4565(9) 0.6508(7) 0.0482(13) Uani 0.238(14) 1 d D U . A 2
C9B C 0.671(2) 0.426(2) 0.5705(12) 0.056(4) Uani 0.5 1 d . U . A 2
C14B C 0.6420(17) 0.4763(13) 0.5332(13) 0.062(8) Uani 0.5 1 d DG U . A 2
H14B H 0.6078 0.5067 0.5470 0.075 Uiso 0.5 1 calc R . . A 2
C13B C 0.664(3) 0.481(2) 0.4751(14) 0.115(10) Uani 0.5 1 d G U . A 2
H13B H 0.6451 0.5141 0.4501 0.139 Uiso 0.5 1 calc R . . A 2
C12B C 0.716(3) 0.435(3) 0.4543(15) 0.132(14) Uani 0.5 1 d G U . A 2
H12B H 0.7306 0.4382 0.4155 0.159 Uiso 0.5 1 calc R . . A 2
C11B C 0.744(3) 0.385(3) 0.4917(19) 0.12(2) Uani 0.5 1 d G U . A 2
H11B H 0.7787 0.3549 0.4778 0.139 Uiso 0.5 1 calc R . . A 2
C10B C 0.722(2) 0.381(2) 0.5498(18) 0.085(13) Uani 0.5 1 d DG U . A 2
H10B H 0.7414 0.3475 0.5748 0.102 Uiso 0.5 1 calc R . . A 2
C3B C 0.4739(15) 0.2214(11) 0.699(2) 0.052(3) Uani 0.5 1 d D U . A 2
C4B C 0.5072(14) 0.1569(14) 0.702(2) 0.090(14) Uani 0.5 1 d DG U . A 2
H4B H 0.5547 0.1546 0.7116 0.108 Uiso 0.5 1 calc R . . A 2
C5B C 0.4697(19) 0.0957(10) 0.6921(18) 0.118(18) Uani 0.5 1 d G U . A 2
H5B H 0.4920 0.0525 0.6944 0.142 Uiso 0.5 1 calc R . . A 2
C6B C 0.3988(18) 0.0991(13) 0.6785(18) 0.090(10) Uani 0.5 1 d G U . A 2
H6B H 0.3737 0.0582 0.6716 0.108 Uiso 0.5 1 calc R . . A 2
C7B C 0.3655(14) 0.1637(18) 0.6752(16) 0.085(5) Uani 0.5 1 d G U . A 2
H7B H 0.3180 0.1660 0.6661 0.101 Uiso 0.5 1 calc R . . A 2
C8B C 0.4030(15) 0.2248(12) 0.6855(15) 0.049(7) Uani 0.5 1 d DG U . A 2
H8B H 0.3807 0.2681 0.6832 0.059 Uiso 0.5 1 calc R . . A 2
O1S O 0.2527(6) 0.3039(6) 0.6456(6) 0.050 Uiso 0.557(9) 1 d D U . B 1
C4S C 0.2796(9) 0.3737(8) 0.6477(8) 0.050 Uiso 0.557(9) 1 d D U . B 1
H4SA H 0.3257 0.3753 0.6298 0.060 Uiso 0.557(9) 1 calc R . . B 1
H4SB H 0.2838 0.3889 0.6883 0.060 Uiso 0.557(9) 1 calc R . . B 1
C3S C 0.2306(9) 0.4207(8) 0.6153(9) 0.050 Uiso 0.557(9) 1 d D U . B 1
H3SA H 0.2108 0.4552 0.6418 0.060 Uiso 0.557(9) 1 calc R . . B 1
H3SB H 0.2551 0.4450 0.5840 0.060 Uiso 0.557(9) 1 calc R . . B 1
C2S C 0.1745(9) 0.3763(9) 0.5906(8) 0.050 Uiso 0.557(9) 1 d D U . B 1
H2SA H 0.1291 0.3928 0.6036 0.060 Uiso 0.557(9) 1 calc R . . B 1
H2SB H 0.1758 0.3776 0.5479 0.060 Uiso 0.557(9) 1 calc R . . B 1
C1S C 0.1869(9) 0.3044(8) 0.6117(8) 0.050 Uiso 0.557(9) 1 d D U . B 1
H1SA H 0.1904 0.2725 0.5786 0.060 Uiso 0.557(9) 1 calc R . . B 1
H1SB H 0.1483 0.2894 0.6364 0.060 Uiso 0.557(9) 1 calc R . . B 1
O1SB O 0.2284(9) 0.3296(9) 0.6631(7) 0.050 Uiso 0.443(9) 1 d D U . B 2
C1SB C 0.2180(12) 0.4043(11) 0.6518(10) 0.050 Uiso 0.443(9) 1 d D U . B 2
H1SC H 0.2602 0.4296 0.6623 0.060 Uiso 0.443(9) 1 calc R . . B 2
H1SD H 0.1803 0.4214 0.6765 0.060 Uiso 0.443(9) 1 calc R . . B 2
C3SB C 0.2003(12) 0.4190(11) 0.5874(10) 0.050 Uiso 0.443(9) 1 d D U . B 2
H3SC H 0.1549 0.4415 0.5837 0.060 Uiso 0.443(9) 1 calc R . . B 2
H3SD H 0.2356 0.4483 0.5692 0.060 Uiso 0.443(9) 1 calc R . . B 2
C4SB C 0.1996(13) 0.3506(11) 0.5620(9) 0.050 Uiso 0.443(9) 1 d D U . B 2
H4SC H 0.2285 0.3504 0.5269 0.060 Uiso 0.443(9) 1 calc R . . B 2
H4SD H 0.1521 0.3388 0.5505 0.060 Uiso 0.443(9) 1 calc R . . B 2
C2SB C 0.2258(14) 0.2979(11) 0.6035(9) 0.050 Uiso 0.443(9) 1 d D U . B 2
H2SC H 0.2723 0.2827 0.5918 0.060 Uiso 0.443(9) 1 calc R . . B 2
H2SD H 0.1951 0.2575 0.6036 0.060 Uiso 0.443(9) 1 calc R . . B 2

loop_
_atom_site_aniso_label
_atom_site_aniso_U_11
_atom_site_aniso_U_22
_atom_site_aniso_U_33
_atom_site_aniso_U_23
_atom_site_aniso_U_13
_atom_site_aniso_U_12
Pt1 0.0335(2) 0.0335(2) 0.0441(3) 0.0003(3) 0.0003(3) 0.00733(15)
S3A 0.056(3) 0.039(3) 0.0492(16) 0.0061(17) 0.0093(18) 0.013(2)
Zn1 0.0378(5) 0.0378(5) 0.0441(8) -0.0025(8) -0.0025(8) 0.0091(6)
O3A 0.062(8) 0.051(7) 0.042(4) -0.003(4) 0.004(4) 0.024(6)
C2 0.042(5) 0.048(5) 0.044(4) -0.002(4) 0.003(4) 0.004(4)
O2B 0.050(4) 0.040(5) 0.077(13) 0.007(6) -0.018(7) 0.003(3)
O1W 0.048(3) 0.048(3) 0.064(5) -0.005(5) -0.005(5) 0.017(4)
S2A 0.0431(16) 0.0404(15) 0.058(4) 0.001(2) -0.012(2) 0.0058(12)
C1 0.046(5) 0.041(4) 0.048(5) 0.003(4) 0.001(4) 0.003(4)
C9A 0.071(7) 0.057(9) 0.042(5) -0.006(5) 0.002(5) 0.012(7)
C10A 0.100(17) 0.09(3) 0.064(8) 0.011(12) 0.026(10) 0.04(2)
C11A 0.14(3) 0.15(4) 0.060(11) 0.01(2) 0.042(15) 0.06(3)
C12A 0.17(2) 0.17(3) 0.054(10) 0.031(12) 0.035(12) 0.05(2)
C13A 0.164(18) 0.13(2) 0.052(8) 0.032(11) 0.007(10) 0.044(17)
C14A 0.099(15) 0.042(17) 0.046(8) -0.005(10) -0.014(9) 0.000(13)
C4A 0.086(11) 0.041(7) 0.14(4) -0.004(13) -0.016(16) 0.004(7)
C3A 0.058(6) 0.045(5) 0.052(7) 0.007(5) -0.009(5) -0.005(5)
C8A 0.062(6) 0.062(9) 0.023(19) 0.004(11) 0.001(8) -0.013(6)
C7A 0.076(9) 0.080(10) 0.097(12) -0.024(9) 0.002(8) -0.028(7)
C6A 0.100(15) 0.071(8) 0.10(3) -0.020(12) 0.030(17) -0.034(9)
C5A 0.114(15) 0.050(9) 0.19(6) -0.019(19) -0.01(2) -0.002(10)
O3B 0.062(8) 0.051(7) 0.042(4) -0.003(4) 0.004(4) 0.024(6)
O2A 0.050(4) 0.040(5) 0.077(13) 0.007(6) -0.018(7) 0.003(3)
S2B 0.0431(16) 0.0404(15) 0.058(4) 0.001(2) -0.012(2) 0.0058(12)
S3B 0.056(3) 0.039(3) 0.0492(16) 0.0061(17) 0.0093(18) 0.013(2)
C9B 0.071(7) 0.057(9) 0.042(5) -0.006(5) 0.002(5) 0.012(7)
C14B 0.099(15) 0.042(17) 0.046(8) -0.005(10) -0.014(9) 0.000(13)
C13B 0.164(18) 0.13(2) 0.052(8) 0.032(11) 0.007(10) 0.044(17)
C12B 0.17(2) 0.17(3) 0.054(10) 0.031(12) 0.035(12) 0.05(2)
C11B 0.14(3) 0.15(4) 0.060(11) 0.01(2) 0.042(15) 0.06(3)
C10B 0.100(17) 0.09(3) 0.064(8) 0.011(12) 0.026(10) 0.04(2)
C3B 0.058(6) 0.045(5) 0.052(7) 0.007(5) -0.009(5) -0.005(5)
C4B 0.086(11) 0.041(7) 0.14(4) -0.004(13) -0.016(16) 0.004(7)
C5B 0.114(15) 0.050(9) 0.19(6) -0.019(19) -0.01(2) -0.002(10)
C6B 0.100(15) 0.071(8) 0.10(3) -0.020(12) 0.030(17) -0.034(9)
C7B 0.076(9) 0.080(10) 0.097(12) -0.024(9) 0.002(8) -0.028(7)
C8B 0.062(6) 0.062(9) 0.023(19) 0.004(11) 0.001(8) -0.013(6)

loop_
_atom_type_symbol
_atom_type_description
_atom_type_scat_dispersion_real
_atom_type_scat_dispersion_imag
_atom_type_scat_source
C C 0.0181 0.0091 'International Tables Vol C Tables 4.2.6.8 and 6.1.1.4'
H H 0.0000 0.0000 'International Tables Vol C Tables 4.2.6.8 and 6.1.1.4'
O O 0.0492 0.0322 'International Tables Vol C Tables 4.2.6.8 and 6.1.1.4'
Pt Pt -4.5932 6.9264 'International Tables Vol C Tables 4.2.6.8 and 6.1.1.4'
S S 0.3331 0.5567 'International Tables Vol C Tables 4.2.6.8 and 6.1.1.4'
Zn Zn -1.5491 0.6778 'International Tables Vol C Tables 4.2.6.8 and 6.1.1.4'

loop_
_geom_angle_atom_site_label_1
_geom_angle_atom_site_label_2
_geom_angle_atom_site_label_3
_geom_angle
_geom_angle_site_symmetry_1
_geom_angle_site_symmetry_3
S3A Pt1 Pt1 89.56(9) . 4_665
S3A Pt1 Pt1 89.56(9) 6_666 4_665
S3A Pt1 S3A 179.11(19) . 6_666
S3A Pt1 Zn1 90.44(9) 6_666 .
S3A Pt1 Zn1 90.44(9) . .
S3A Pt1 S2A 89.88(16) . .
S3A Pt1 S2A 89.88(16) 6_666 6_666
S3A Pt1 S2A 90.13(16) 6_666 .
S3A Pt1 S2A 90.13(16) . 6_666
Zn1 Pt1 Pt1 180.0 . 4_665
S2A Pt1 Pt1 90.59(9) . 4_665
S2A Pt1 Pt1 90.59(9) 6_666 4_665
S2A Pt1 Zn1 89.41(9) 6_666 .
S2A Pt1 Zn1 89.41(9) . .
S2A Pt1 S2A 178.82(19) 6_666 .
S2B Pt1 Pt1 90.4(3) 6_666 4_665
S2B Pt1 Pt1 90.4(3) . 4_665
S2B Pt1 Zn1 89.6(3) 6_666 .
S2B Pt1 Zn1 89.6(3) . .
S2B Pt1 S2B 179.2(7) 6_666 .
S3B Pt1 Pt1 90.0(3) . 4_665
S3B Pt1 Pt1 90.0(3) 6_666 4_665
S3B Pt1 Zn1 90.0(3) . .
S3B Pt1 Zn1 90.0(3) 6_666 .
S3B Pt1 S2B 89.4(5) . .
S3B Pt1 S2B 90.6(5) 6_666 .
S3B Pt1 S2B 90.6(5) . 6_666
S3B Pt1 S2B 89.4(5) 6_666 6_666
S3B Pt1 S3B 179.9(8) . 6_666
C2 S3A Pt1 106.3(4) . .
O3A Zn1 Pt1 87.5(3) 6_666 .
O3A Zn1 Pt1 87.5(3) . .
O3A Zn1 O3A 174.9(6) 6_666 .
O2B Zn1 Pt1 86.1(16) 6_666 .
O2B Zn1 Pt1 86.1(16) . .
O2B Zn1 O2B 172(3) . 6_666
O2B Zn1 O1W 93.9(16) 6_666 .
O2B Zn1 O1W 93.9(16) . .
O2B Zn1 O3B 92.1(17) . .
O2B Zn1 O3B 92.1(17) 6_666 6_666
O2B Zn1 O3B 87.4(18) 6_666 .
O2B Zn1 O3B 87.5(18) . 6_666
O1W Zn1 Pt1 180.00(7) . .
O1W Zn1 O3A 92.5(3) . .
O1W Zn1 O3A 92.5(3) . 6_666
O1W Zn1 O3B 93.2(9) . 6_666
O1W Zn1 O3B 93.2(9) . .
O1W Zn1 O2A 91.7(4) . 6_666
O1W Zn1 O2A 91.7(4) . .
O3B Zn1 Pt1 86.8(9) 6_666 .
O3B Zn1 Pt1 86.8(9) . .
O3B Zn1 O3B 173.5(18) 6_666 .
O2A Zn1 Pt1 88.3(4) . .
O2A Zn1 Pt1 88.3(4) 6_666 .
O2A Zn1 O3A 92.0(5) 6_666 6_666
O2A Zn1 O3A 87.8(5) 6_666 .
O2A Zn1 O3A 92.0(5) . .
O2A Zn1 O3A 87.8(5) . 6_666
O2A Zn1 O2A 176.6(8) . 6_666
C2 O3A Zn1 126.3(8) . .
O3A C2 S3A 124.6(8) . .
O3A C2 C9A 116.5(16) . .
C9A C2 S3A 118.8(15) . .
O3B C2 S3B 122.2(17) . .
O3B C2 C9B 119(2) . .
C9B C2 S3B 117.7(15) . .
C1 O2B Zn1 132(4) . .
Zn1 O1W H1W 109.5 . .
C1 S2A Pt1 104.4(4) . .
O2B C1 S2B 121(3) . .
O2B C1 C3B 122(3) . .
C3A C1 S2A 120.9(14) . .
O2A C1 S2A 126.8(10) . .
O2A C1 C3A 112.2(16) . .
C3B C1 S2B 116.2(14) . .
C10A C9A C2 119.5(19) . .
C10A C9A C14A 120.0 . .
C14A C9A C2 119.3(19) . .
C9A C10A H10A 120.0 . .
C9A C10A C11A 120.0 . .
C11A C10A H10A 120.0 . .
C10A C11A H11A 120.0 . .
C12A C11A C10A 120.0 . .
C12A C11A H11A 120.0 . .
C11A C12A H12A 120.0 . .
C13A C12A C11A 120.0 . .
C13A C12A H12A 120.0 . .
C12A C13A H13A 120.0 . .
C12A C13A C14A 120.0 . .
C14A C13A H13A 120.0 . .
C9A C14A H14A 120.0 . .
C13A C14A C9A 120.0 . .
C13A C14A H14A 120.0 . .
C3A C4A H4A 120.0 . .
C3A C4A C5A 120.0 . .
C5A C4A H4A 120.0 . .
C4A C3A C1 118.0(19) . .
C8A C3A C1 121.5(18) . .
C8A C3A C4A 120.0 . .
C3A C8A H8A 120.0 . .
C3A C8A C7A 120.0 . .
C7A C8A H8A 120.0 . .
C8A C7A H7A 120.0 . .
C6A C7A C8A 120.0 . .
C6A C7A H7A 120.0 . .
C7A C6A H6A 120.0 . .
C7A C6A C5A 120.0 . .
C5A C6A H6A 120.0 . .
C4A C5A H5A 120.0 . .
C6A C5A C4A 120.0 . .
C6A C5A H5A 120.0 . .
C2 O3B Zn1 126(2) . .
C1 O2A Zn1 125.0(10) . .
C1 S2B Pt1 106.3(8) . .
C2 S3B Pt1 108.7(8) . .
C14B C9B C2 123.0(19) . .
C14B C9B C10B 120.0 . .
C10B C9B C2 116.7(19) . .
C9B C14B H14B 120.0 . .
C13B C14B C9B 120.0 . .
C13B C14B H14B 120.0 . .
C14B C13B H13B 120.0 . .
C12B C13B C14B 120.0 . .
C12B C13B H13B 120.0 . .
C13B C12B H12B 120.0 . .
C11B C12B C13B 120.0 . .
C11B C12B H12B 120.0 . .
C12B C11B H11B 120.0 . .
C12B C11B C10B 120.0 . .
C10B C11B H11B 120.0 . .
C9B C10B H10B 120.0 . .
C11B C10B C9B 120.0 . .
C11B C10B H10B 120.0 . .
C4B C3B C1 115.4(19) . .
C4B C3B C8B 120.0 . .
C8B C3B C1 124.3(18) . .
C3B C4B H4B 120.0 . .
C3B C4B C5B 120.0 . .
C5B C4B H4B 120.0 . .
C4B C5B H5B 120.0 . .
C6B C5B C4B 120.0 . .
C6B C5B H5B 120.0 . .
C5B C6B H6B 120.0 . .
C5B C6B C7B 120.0 . .
C7B C6B H6B 120.0 . .
C6B C7B H7B 120.0 . .
C8B C7B C6B 120.0 . .
C8B C7B H7B 120.0 . .
C3B C8B H8B 120.0 . .
C7B C8B C3B 120.0 . .
C7B C8B H8B 120.0 . .
C4S O1S C1S 108.6(11) . .
O1S C4S H4SA 110.0 . .
O1S C4S H4SB 110.0 . .
O1S C4S C3S 108.5(12) . .
H4SA C4S H4SB 108.4 . .
C3S C4S H4SA 110.0 . .
C3S C4S H4SB 110.0 . .
C4S C3S H3SA 110.2 . .
C4S C3S H3SB 110.2 . .
H3SA C3S H3SB 108.5 . .
C2S C3S C4S 107.3(13) . .
C2S C3S H3SA 110.2 . .
C2S C3S H3SB 110.2 . .
C3S C2S H2SA 110.3 . .
C3S C2S H2SB 110.3 . .
H2SA C2S H2SB 108.5 . .
C1S C2S C3S 107.2(13) . .
C1S C2S H2SA 110.3 . .
C1S C2S H2SB 110.3 . .
O1S C1S H1SA 110.1 . .
O1S C1S H1SB 110.1 . .
C2S C1S O1S 108.2(12) . .
C2S C1S H1SA 110.1 . .
C2S C1S H1SB 110.1 . .
H1SA C1S H1SB 108.4 . .
C1SB O1SB C2SB 103.5(14) . .
O1SB C1SB H1SC 109.2 . .
O1SB C1SB H1SD 109.2 . .
O1SB C1SB C3SB 112.1(16) . .
H1SC C1SB H1SD 107.9 . .
C3SB C1SB H1SC 109.2 . .
C3SB C1SB H1SD 109.2 . .
C1SB C3SB H3SC 111.2 . .
C1SB C3SB H3SD 111.2 . .
H3SC C3SB H3SD 109.1 . .
C4SB C3SB C1SB 102.9(17) . .
C4SB C3SB H3SC 111.2 . .
C4SB C3SB H3SD 111.2 . .
C3SB C4SB H4SC 109.4 . .
C3SB C4SB H4SD 109.4 . .
C3SB C4SB C2SB 111.3(18) . .
H4SC C4SB H4SD 108.0 . .
C2SB C4SB H4SC 109.4 . .
C2SB C4SB H4SD 109.4 . .
O1SB C2SB H2SC 110.0 . .
O1SB C2SB H2SD 110.0 . .
C4SB C2SB O1SB 108.6(16) . .
C4SB C2SB H2SC 110.0 . .
C4SB C2SB H2SD 110.0 . .
H2SC C2SB H2SD 108.4 . .

loop_
_geom_bond_atom_site_label_1
_geom_bond_atom_site_label_2
_geom_bond_distance
_geom_bond_site_symmetry_2
Pt1 Pt1 3.1203(9) 4_665
Pt1 S3A 2.328(4) .
Pt1 S3A 2.328(4) 6_666
Pt1 Zn1 2.6342(15) .
Pt1 S2A 2.339(4) .
Pt1 S2A 2.339(4) 6_666
Pt1 S2B 2.320(14) 6_666
Pt1 S2B 2.320(14) .
Pt1 S3B 2.288(15) 6_666
Pt1 S3B 2.288(15) .
S3A C2 1.710(11) .
Zn1 O3A 2.119(9) 6_666
Zn1 O3A 2.119(9) .
Zn1 O2B 1.98(5) 6_666
Zn1 O2B 1.98(5) .
Zn1 O1W 2.016(8) .
Zn1 O3B 2.12(2) .
Zn1 O3B 2.12(2) 6_666
Zn1 O2A 2.057(13) .
Zn1 O2A 2.057(13) 6_666
O3A C2 1.268(14) .
C2 C9A 1.49(3) .
C2 O3B 1.26(2) .
C2 S3B 1.691(16) .
C2 C9B 1.45(3) .
O2B C1 1.26(6) .
O1W H1W 0.8200 .
S2A C1 1.697(11) .
C1 C3A 1.511(17) .
C1 O2A 1.271(17) .
C1 S2B 1.666(17) .
C1 C3B 1.506(17) .
C9A C10A 1.3900 .
C9A C14A 1.3900 .
C10A H10A 0.9300 .
C10A C11A 1.3900 .
C11A H11A 0.9300 .
C11A C12A 1.3900 .
C12A H12A 0.9300 .
C12A C13A 1.3900 .
C13A H13A 0.9300 .
C13A C14A 1.3900 .
C14A H14A 0.9300 .
C4A H4A 0.9300 .
C4A C3A 1.3900 .
C4A C5A 1.3900 .
C3A C8A 1.3900 .
C8A H8A 0.9300 .
C8A C7A 1.3900 .
C7A H7A 0.9300 .
C7A C6A 1.3900 .
C6A H6A 0.9300 .
C6A C5A 1.3900 .
C5A H5A 0.9300 .
C9B C14B 1.3900 .
C9B C10B 1.3900 .
C14B H14B 0.9300 .
C14B C13B 1.3900 .
C13B H13B 0.9300 .
C13B C12B 1.3900 .
C12B H12B 0.9300 .
C12B C11B 1.3900 .
C11B H11B 0.9300 .
C11B C10B 1.3900 .
C10B H10B 0.9300 .
C3B C4B 1.3900 .
C3B C8B 1.3900 .
C4B H4B 0.9300 .
C4B C5B 1.3900 .
C5B H5B 0.9300 .
C5B C6B 1.3900 .
C6B H6B 0.9300 .
C6B C7B 1.3900 .
C7B H7B 0.9300 .
C7B C8B 1.3900 .
C8B H8B 0.9300 .
O1S C4S 1.428(17) .
O1S C1S 1.474(16) .
C4S H4SA 0.9700 .
C4S H4SB 0.9700 .
C4S C3S 1.492(18) .
C3S H3SA 0.9700 .
C3S H3SB 0.9700 .
C3S C2S 1.476(18) .
C2S H2SA 0.9700 .
C2S H2SB 0.9700 .
C2S C1S 1.472(18) .
C1S H1SA 0.9700 .
C1S H1SB 0.9700 .
O1SB C1SB 1.46(2) .
O1SB C2SB 1.48(2) .
C1SB H1SC 0.9700 .
C1SB H1SD 0.9700 .
C1SB C3SB 1.53(3) .
C3SB H3SC 0.9700 .
C3SB H3SD 0.9700 .
C3SB C4SB 1.43(2) .
C4SB H4SC 0.9700 .
C4SB H4SD 0.9700 .
C4SB C2SB 1.47(2) .
C2SB H2SC 0.9700 .
C2SB H2SD 0.9700 .

loop_
_smtbx_masks_void_nr
_smtbx_masks_void_average_x
_smtbx_masks_void_average_y
_smtbx_masks_void_average_z
_smtbx_masks_void_volume
_smtbx_masks_void_count_electrons
1 0.000 0.500 0.000 124.7 111.1
2 0.000 0.500 0.500 124.7 111.1
3 0.500 0.000 1.000 124.7 111.1
4 0.500 0.000 0.500 124.7 111.1
